data_7718918
loop_
_publ_author_name
'Huffman, Lucy S. X.'
'Seshadri, Anjana'
'Hastings, Christopher D.'
'Brennessel, William W.'
'Franco, Ignacio'
'Barnett, Brandon R.'

_publ_section_title
;
 Assessing structure and dynamics of iron complexes supported by
 tris(amidate)amine ligands.
;
_journal_issue 27
_journal_name_full 'Dalton transactions (Cambridge, England : 2003)'
_journal_page_first 10719
_journal_page_last 10724
_journal_paper_doi 10.1039/d5dt01284h
_journal_volume 54
_journal_year 2025
_chemical_formula_moiety 'C36 H46 Fe N5 O10, 3(C H2 Cl2)'
_chemical_formula_sum 'C39 H52 Cl6 Fe N5 O10'
_chemical_formula_weight 1019.40
_space_group_crystal_system monoclinic
_space_group_IT_number 14
_space_group_name_Hall '-P 2yn'
_space_group_name_H-M_alt 'P 1 21/n 1'
_atom_sites_solution_hydrogens geom
_atom_sites_solution_primary dual
_atom_sites_solution_secondary difmap
_audit_creation_date 2023-06-30
_audit_creation_method
;
Olex2 1.5
(compiled 2023.03.06 svn.rbb2c1857 for OlexSys, GUI svn.r6748)
;
_audit_update_record
;
2025-02-07 deposited with the CCDC.	2025-06-19 downloaded from the CCDC.
;
_cell_angle_alpha 90
_cell_angle_beta 95.120(2)
_cell_angle_gamma 90
_cell_formula_units_Z 4
_cell_length_a 12.5162(2)
_cell_length_b 13.9489(3)
_cell_length_c 26.6627(4)
_cell_measurement_reflns_used 14275
_cell_measurement_temperature 100.01(10)
_cell_measurement_theta_max 77.7560
_cell_measurement_theta_min 3.3430
_cell_volume 4636.39(14)
_computing_cell_refinement 'CrysAlisPro 1.171.42.90a (Rigaku OD, 2023)'
_computing_data_collection 'CrysAlisPro 1.171.42.90a (Rigaku OD, 2023)'
_computing_data_reduction 'CrysAlisPro 1.171.42.90a (Rigaku OD, 2023)'
_computing_molecular_graphics 'Olex2 1.5 (Dolomanov et al., 2009)'
_computing_publication_material 'Olex2 1.5 (Dolomanov et al., 2009)'
_computing_structure_refinement 'SHELXL 2019/2 (Sheldrick, 2015b)'
_computing_structure_solution 'SHELXT 2018/2 (Sheldrick, 2015a)'
_diffrn_ambient_environment N~2~
_diffrn_ambient_temperature 100.01(10)
_diffrn_detector 'Hybrid Pixel Array Detector'
_diffrn_detector_area_resol_mean 10.0000
_diffrn_detector_type HyPix
_diffrn_measured_fraction_theta_full 0.986
_diffrn_measured_fraction_theta_max 0.962
_diffrn_measurement_details
;
List of Runs (angles in degrees, time in seconds):

  # Type    Start    End  Width  t~exp~   \w     \q     \k     \f   Frames
#--------------------------------------------------------------------------
  1  \w    -77.00 -52.00   0.50    9.05    --  -47.31 130.00 -70.00   50
  2  \w   -118.00 -73.00   0.50    9.05    --  -47.31-130.00-142.00   90
  3  \w    -93.00 -67.00   0.50    9.05    --  -47.31-140.00  43.00   52
  4  \w     53.00  96.00   0.50    9.05    --   47.31-130.00-142.00   86
  5  \w     51.00  97.00   0.50    9.05    --   47.31-140.00  43.00   92
  6  \w     -8.00  27.00   0.50    9.05    --  -47.31  19.00 -30.00   70
  7  \w     -9.00  28.00   0.50    9.05    --  -47.31  19.00 -90.00   74
  8  \w    -30.00  23.00   0.50    9.05    --  -47.31  38.00-150.00  106
  9  \w     -6.00  26.00   0.50    9.05    --  -47.31  19.00 120.00   64
 10  \w     -1.00  26.00   0.50    9.05    --  -47.31  19.00-180.00   54
 11  \w   -113.00 -86.00   0.50   36.20    --  -91.75-140.00  43.00   54
 12  \w   -163.00 -77.00   0.50   36.20    --  -91.75 -54.00-114.26  172
 13  \w     46.00 116.00   0.50   36.20    --  113.25-130.00-142.00  140
 14  \w     80.00 123.00   0.50   36.20    --  113.25-140.00  43.00   86
 15  \w    111.00 136.00   0.50   36.20    --  113.25 130.00 -70.00   50
 16  \w     86.00 141.00   0.50   36.20    --  113.25 140.00 102.00  110
 17  \w    120.00 146.00   0.50   36.20    --  113.25  45.00-150.00   52
 18  \w    100.00 127.00   0.50   36.20    --  113.25  15.00 -60.00   54
 19  \w     51.00  77.00   0.50   36.20    --  113.25 -61.00  60.00   52
 20  \w     48.00 108.00   0.50   36.20    --  113.25-125.00  90.00  120
 21  \w     42.00  80.00   0.50   36.20    --  113.25 -61.00 120.00   76
 22  \w    135.00 178.00   0.50   36.20    --  113.25  15.00 -60.00   86
 23  \w    118.00 177.00   0.50   36.20    --  113.25   0.00-120.00  118
 24  \w     42.00  78.00   0.50   36.20    --  113.25 -94.00  30.00   72
 25  \w     49.00 106.00   0.50   36.20    --  113.25 -94.00-120.00  114
 26  \w     56.00 105.00   0.50   36.20    --  113.25-125.00 -60.00   98
 27  \w     46.00  82.00   0.50   36.20    --  113.25 -61.00  90.00   72
 28  \w     80.00 105.00   0.50   36.20    --  113.25 -94.00-180.00   50
;
_diffrn_measurement_device 'four-circle diffractometer'
_diffrn_measurement_device_type 'XtaLAB Synergy, Dualflex, HyPix'
_diffrn_measurement_method '\w scans'
_diffrn_orient_matrix_type 'CrysAlisPro convention (1999,Acta A55,543-557)'
_diffrn_orient_matrix_UB_11 -0.1175131000
_diffrn_orient_matrix_UB_12 0.0324190000
_diffrn_orient_matrix_UB_13 -0.0107544000
_diffrn_orient_matrix_UB_21 0.0353988000
_diffrn_orient_matrix_UB_22 0.1055265000
_diffrn_orient_matrix_UB_23 0.0054917000
_diffrn_orient_matrix_UB_31 0.0144966000
_diffrn_orient_matrix_UB_32 0.0041059000
_diffrn_orient_matrix_UB_33 -0.0567216000
_diffrn_radiation_monochromator mirror
_diffrn_radiation_probe x-ray
_diffrn_radiation_type 'Cu K\a'
_diffrn_radiation_wavelength 1.54184
_diffrn_reflns_av_R_equivalents 0.0524
_diffrn_reflns_av_unetI/netI 0.0447
_diffrn_reflns_Laue_measured_fraction_full 0.986
_diffrn_reflns_Laue_measured_fraction_max 0.962
_diffrn_reflns_limit_h_max 15
_diffrn_reflns_limit_h_min -16
_diffrn_reflns_limit_k_max 17
_diffrn_reflns_limit_k_min -16
_diffrn_reflns_limit_l_max 25
_diffrn_reflns_limit_l_min -33
_diffrn_reflns_number 35514
_diffrn_reflns_point_group_measured_fraction_full 0.986
_diffrn_reflns_point_group_measured_fraction_max 0.962
_diffrn_reflns_theta_full 74.504
_diffrn_reflns_theta_max 80.430
_diffrn_reflns_theta_min 3.328
_diffrn_source 'micro-focus sealed X-ray tube'
_diffrn_source_type 'PhotonJet (Cu) X-ray Source'
_exptl_absorpt_coefficient_mu 6.288
_exptl_absorpt_correction_T_max 1.00000
_exptl_absorpt_correction_T_min 0.78545
_exptl_absorpt_correction_type multi-scan
_exptl_absorpt_process_details
;
CrysAlisPro 1.171.42.90a (Rigaku Oxford Diffraction, 2023)
Empirical absorption correction using spherical harmonics,
implemented in SCALE3 ABSPACK scaling algorithm.
;
_exptl_crystal_colour orange-red
_exptl_crystal_colour_primary red
_exptl_crystal_density_diffrn 1.460
_exptl_crystal_description block
_exptl_crystal_F_000 2116
_exptl_crystal_size_max 0.074
_exptl_crystal_size_mid 0.068
_exptl_crystal_size_min 0.049
_refine_diff_density_max 0.595
_refine_diff_density_min -0.801
_refine_diff_density_rms 0.077
_refine_ls_extinction_method none
_refine_ls_goodness_of_fit_ref 1.075
_refine_ls_hydrogen_treatment constr
_refine_ls_matrix_type full
_refine_ls_number_parameters 558
_refine_ls_number_reflns 9764
_refine_ls_number_restraints 0
_refine_ls_restrained_S_all 1.075
_refine_ls_R_factor_all 0.0716
_refine_ls_R_factor_gt 0.0534
_refine_ls_shift/su_max 0.001
_refine_ls_shift/su_mean 0.000
_refine_ls_structure_factor_coef Fsqd
_refine_ls_weighting_details 'w=1/[\s^2^(Fo^2^)+(0.0686P)^2^+4.3910P] where P=(Fo^2^+2Fc^2^)/3'
_refine_ls_weighting_scheme calc
_refine_ls_wR_factor_gt 0.1355
_refine_ls_wR_factor_ref 0.1450
_reflns_Friedel_coverage 0.000
_reflns_number_gt 7498
_reflns_number_total 9764
_reflns_threshold_expression 'I > 2\s(I)'
_cod_data_source_file d5dt01284h8.cif
_cod_data_source_block brblh02
_cod_depositor_comments 'Adding full bibliography for 7718917--7718921.cif.'
_cod_database_code 7718918
_shelx_shelxl_version_number 2019/2
_shelx_space_group_comment
;
The symmetry employed for this shelxl refinement is uniquely defined
by the following loop, which should always be used as a source of
symmetry information in preference to the above space-group names.
They are only intended as comments.
;
_shelx_estimated_absorpt_t_max 0.748
_shelx_estimated_absorpt_t_min 0.653
_olex2_refinement_description
;
1. Fixed Uiso
 At 1.2 times of:
  All C(H) groups, All C(H,H) groups
 At 1.5 times of:
  All C(H,H,H) groups
2.a Secondary CH2 refined with riding coordinates:
 C1(H1A,H1B), C2(H2A,H2B), C3(H3A,H3B), C4(H4A,H4B), C5(H5A,H5B), C6(H6A,H6B),
 C38(H38A,H38B), C37(H37A,H37B), C39(H39A,H39B)
2.b Aromatic/amide H refined with riding coordinates:
 C9(H9), C11(H11), C13(H13), C18(H18), C20(H20), C22(H22), C27(H27), C29(H29),
 C31(H31), C34(H34)
2.c Idealised Me refined as rotating group:
 C14(H14A,H14B,H14C), C15(H15A,H15B,H15C), C23(H23A,H23B,H23C), C24(H24A,H24B,
 H24C), C32(H32A,H32B,H32C), C33(H33A,H33B,H33C), C35(H35A,H35B,H35C), C36(H36A,
 H36B,H36C)
;
_olex2_submission_original_sample_id brblh02
_olex2_submission_special_instructions 'No special instructions were received'
_oxdiff_exptl_absorpt_empirical_details
;
Empirical correction (ABSPACK) includes:
- Absorption correction using spherical harmonics
- Frame scaling
;
_oxdiff_exptl_absorpt_empirical_full_max 1.966
_oxdiff_exptl_absorpt_empirical_full_min 0.605

loop_
_space_group_symop_operation_xyz
'x, y, z'
'-x+1/2, y+1/2, -z+1/2'
'-x, -y, -z'
'x-1/2, -y-1/2, z-1/2'

loop_
_atom_site_label
_atom_site_type_symbol
_atom_site_fract_x
_atom_site_fract_y
_atom_site_fract_z
_atom_site_U_iso_or_equiv
_atom_site_adp_type
_atom_site_occupancy
_atom_site_site_symmetry_order
_atom_site_calc_flag
_atom_site_refinement_flags_posn
_atom_site_refinement_flags_adp
_atom_site_refinement_flags_occupancy
_atom_site_disorder_assembly
_atom_site_disorder_group
Fe1 Fe 0.49671(3) 0.47127(3) 0.64552(2) 0.02017(11) Uani 1 1 d . . . . .
O1 O 0.32823(17) 0.59045(16) 0.51527(8) 0.0305(5) Uani 1 1 d . . . . .
O2 O 0.37087(18) 0.46600(16) 0.78531(8) 0.0301(5) Uani 1 1 d . . . . .
O3 O 0.80935(17) 0.35053(17) 0.65302(8) 0.0319(5) Uani 1 1 d . . . . .
O4 O 0.5457(2) 0.89198(17) 0.52957(10) 0.0408(6) Uani 1 1 d . . . . .
O5 O 0.79730(17) 0.63851(17) 0.55489(9) 0.0338(5) Uani 1 1 d . . . . .
O6 O 0.37722(18) 0.83917(17) 0.78508(9) 0.0356(5) Uani 1 1 d . . . . .
O7 O 0.2020(2) 0.7424(2) 0.63233(9) 0.0452(6) Uani 1 1 d . . . . .
O8 O 0.97948(16) 0.60024(17) 0.77547(8) 0.0323(5) Uani 1 1 d . . . . .
O9 O 0.62362(17) 0.54609(16) 0.81857(8) 0.0294(5) Uani 1 1 d . . . . .
O10 O 0.55493(16) 0.59780(15) 0.66840(7) 0.0241(4) Uani 1 1 d . . . . .
N1 N 0.42998(19) 0.32260(18) 0.62396(9) 0.0233(5) Uani 1 1 d . . . . .
N2 N 0.40699(19) 0.50273(18) 0.58120(9) 0.0232(5) Uani 1 1 d . . . . .
N3 N 0.41670(19) 0.44017(18) 0.70503(9) 0.0235(5) Uani 1 1 d . . . . .
N4 N 0.63308(18) 0.39720(17) 0.64230(8) 0.0219(5) Uani 1 1 d . . . . .
N5 N 0.5738(2) 0.75766(19) 0.68163(10) 0.0322(6) Uani 1 1 d . . . . .
C1 C 0.3616(2) 0.3350(2) 0.57618(11) 0.0264(6) Uani 1 1 d . . . . .
H1A H 0.302836 0.287280 0.574016 0.032 Uiso 1 1 calc R U . . .
H1B H 0.404718 0.325109 0.547241 0.032 Uiso 1 1 calc R U . . .
C2 C 0.3155(2) 0.4353(2) 0.57463(11) 0.0272(6) Uani 1 1 d . . . . .
H2A H 0.273351 0.446882 0.541982 0.033 Uiso 1 1 calc R U . . .
H2B H 0.267763 0.443996 0.601956 0.033 Uiso 1 1 calc R U . . .
C3 C 0.3686(2) 0.2907(2) 0.66570(11) 0.0274(6) Uani 1 1 d . . . . .
H3A H 0.371321 0.219907 0.668501 0.033 Uiso 1 1 calc R U . . .
H3B H 0.292659 0.310308 0.659239 0.033 Uiso 1 1 calc R U . . .
C4 C 0.4175(2) 0.3358(2) 0.71421(11) 0.0257(6) Uani 1 1 d . . . . .
H4A H 0.374576 0.319899 0.742513 0.031 Uiso 1 1 calc R U . . .
H4B H 0.491771 0.312618 0.722410 0.031 Uiso 1 1 calc R U . . .
C5 C 0.5231(2) 0.2599(2) 0.61776(11) 0.0253(6) Uani 1 1 d . . . . .
H5A H 0.504305 0.211691 0.591181 0.030 Uiso 1 1 calc R U . . .
H5B H 0.544307 0.225708 0.649637 0.030 Uiso 1 1 calc R U . . .
C6 C 0.6150(2) 0.3222(2) 0.60325(11) 0.0254(6) Uani 1 1 d . . . . .
H6A H 0.680621 0.283061 0.601579 0.030 Uiso 1 1 calc R U . . .
H6B H 0.596559 0.351807 0.569857 0.030 Uiso 1 1 calc R U . . .
C7 C 0.4053(2) 0.5740(2) 0.54676(10) 0.0225(6) Uani 1 1 d . . . . .
C8 C 0.5024(2) 0.6375(2) 0.54641(10) 0.0245(6) Uani 1 1 d . . . . .
C9 C 0.4838(2) 0.7342(2) 0.53685(11) 0.0281(6) Uani 1 1 d . . . . .
H9 H 0.412599 0.757495 0.530154 0.034 Uiso 1 1 calc R U . . .
C10 C 0.5713(3) 0.7973(2) 0.53720(12) 0.0303(7) Uani 1 1 d . . . . .
C11 C 0.6748(3) 0.7630(2) 0.54470(12) 0.0311(7) Uani 1 1 d . . . . .
H11 H 0.733813 0.805845 0.544892 0.037 Uiso 1 1 calc R U . . .
C12 C 0.6921(2) 0.6653(2) 0.55200(11) 0.0269(6) Uani 1 1 d . . . . .
C13 C 0.6064(2) 0.6016(2) 0.55425(10) 0.0247(6) Uani 1 1 d . . . . .
H13 H 0.618757 0.535437 0.560961 0.030 Uiso 1 1 calc R U . . .
C14 C 0.6323(3) 0.9595(3) 0.53325(18) 0.0516(10) Uani 1 1 d . . . . .
H14A H 0.681528 0.944753 0.507726 0.077 Uiso 1 1 calc R U . . .
H14B H 0.670862 0.955495 0.566828 0.077 Uiso 1 1 calc R U . . .
H14C H 0.603711 1.024427 0.527734 0.077 Uiso 1 1 calc R U . . .
C15 C 0.8239(3) 0.5455(3) 0.57354(14) 0.0375(8) Uani 1 1 d . . . . .
H15A H 0.786137 0.497390 0.551810 0.056 Uiso 1 1 calc R U . . .
H15B H 0.802492 0.539248 0.607854 0.056 Uiso 1 1 calc R U . . .
H15C H 0.901474 0.535579 0.573828 0.056 Uiso 1 1 calc R U . . .
C16 C 0.3834(2) 0.4951(2) 0.74197(11) 0.0243(6) Uani 1 1 d . . . . .
C17 C 0.3551(2) 0.5971(2) 0.72926(11) 0.0248(6) Uani 1 1 d . . . . .
C18 C 0.3840(2) 0.6687(2) 0.76467(11) 0.0254(6) Uani 1 1 d . . . . .
H18 H 0.423404 0.653272 0.795723 0.031 Uiso 1 1 calc R U . . .
C19 C 0.3541(2) 0.7624(2) 0.75369(12) 0.0292(6) Uani 1 1 d . . . . .
C20 C 0.2944(3) 0.7853(3) 0.70874(12) 0.0351(7) Uani 1 1 d . . . . .
H20 H 0.274426 0.849912 0.701488 0.042 Uiso 1 1 calc R U . . .
C21 C 0.2642(3) 0.7130(3) 0.67462(12) 0.0329(7) Uani 1 1 d . . . . .
C22 C 0.2948(2) 0.6185(3) 0.68416(11) 0.0303(7) Uani 1 1 d . . . . .
H22 H 0.274988 0.569452 0.660408 0.036 Uiso 1 1 calc R U . . .
C23 C 0.4336(3) 0.8195(3) 0.83325(14) 0.0377(8) Uani 1 1 d . . . . .
H23A H 0.505258 0.794787 0.828466 0.057 Uiso 1 1 calc R U . . .
H23B H 0.393843 0.771561 0.851025 0.057 Uiso 1 1 calc R U . . .
H23C H 0.440059 0.878596 0.853137 0.057 Uiso 1 1 calc R U . . .
C24 C 0.1528(3) 0.6689(3) 0.59978(13) 0.0478(10) Uani 1 1 d . . . . .
H24A H 0.102608 0.698576 0.574028 0.072 Uiso 1 1 calc R U . . .
H24B H 0.113955 0.623900 0.619760 0.072 Uiso 1 1 calc R U . . .
H24C H 0.208460 0.634376 0.583469 0.072 Uiso 1 1 calc R U . . .
C25 C 0.7329(2) 0.3989(2) 0.66639(11) 0.0237(6) Uani 1 1 d . . . . .
C26 C 0.7546(2) 0.4627(2) 0.71135(11) 0.0236(6) Uani 1 1 d . . . . .
C27 C 0.8569(2) 0.5038(2) 0.71988(11) 0.0243(6) Uani 1 1 d . . . . .
H27 H 0.908748 0.494209 0.696427 0.029 Uiso 1 1 calc R U . . .
C28 C 0.8817(2) 0.5582(2) 0.76243(11) 0.0260(6) Uani 1 1 d . . . . .
C29 C 0.8053(2) 0.5741(2) 0.79719(11) 0.0265(6) Uani 1 1 d . . . . .
H29 H 0.822599 0.612189 0.826335 0.032 Uiso 1 1 calc R U . . .
C30 C 0.7049(2) 0.5337(2) 0.78827(11) 0.0243(6) Uani 1 1 d . . . . .
C31 C 0.6794(2) 0.4765(2) 0.74601(11) 0.0246(6) Uani 1 1 d . . . . .
H31 H 0.610840 0.447156 0.740903 0.029 Uiso 1 1 calc R U . . .
C32 C 1.0626(3) 0.5831(3) 0.74325(13) 0.0350(7) Uani 1 1 d . . . . .
H32A H 1.041837 0.610186 0.709884 0.052 Uiso 1 1 calc R U . . .
H32B H 1.073898 0.513888 0.740206 0.052 Uiso 1 1 calc R U . . .
H32C H 1.129106 0.613413 0.757526 0.052 Uiso 1 1 calc R U . . .
C33 C 0.6450(3) 0.6034(2) 0.86256(11) 0.0303(7) Uani 1 1 d . . . . .
H33A H 0.664026 0.668488 0.852795 0.045 Uiso 1 1 calc R U . . .
H33B H 0.704618 0.575376 0.883982 0.045 Uiso 1 1 calc R U . . .
H33C H 0.580915 0.605707 0.881153 0.045 Uiso 1 1 calc R U . . .
C34 C 0.5272(2) 0.6830(2) 0.65967(11) 0.0262(6) Uani 1 1 d . . . . .
H34 H 0.468171 0.694035 0.635406 0.031 Uiso 1 1 calc R U . . .
C35 C 0.6587(3) 0.7464(3) 0.72204(18) 0.0552(11) Uani 1 1 d . . . . .
H35A H 0.629180 0.755189 0.754547 0.083 Uiso 1 1 calc R U . . .
H35B H 0.714710 0.794283 0.718317 0.083 Uiso 1 1 calc R U . . .
H35C H 0.689553 0.681950 0.720502 0.083 Uiso 1 1 calc R U . . .
C36 C 0.5385(3) 0.8544(2) 0.66891(15) 0.0443(9) Uani 1 1 d . . . . .
H36A H 0.482253 0.852281 0.640919 0.066 Uiso 1 1 calc R U . . .
H36B H 0.599364 0.891962 0.658994 0.066 Uiso 1 1 calc R U . . .
H36C H 0.510170 0.884247 0.698236 0.066 Uiso 1 1 calc R U . . .
Cl3 Cl 0.35728(8) 0.60283(8) 0.92801(4) 0.0540(3) Uani 1 1 d . . . . .
Cl4 Cl 0.15402(9) 0.52534(8) 0.88482(5) 0.0647(3) Uani 1 1 d . . . . .
C38 C 0.2941(3) 0.5064(3) 0.89466(15) 0.0451(9) Uani 1 1 d . . . . .
H38A H 0.308353 0.446346 0.913854 0.054 Uiso 1 1 calc R U . . .
H38B H 0.324173 0.499477 0.861746 0.054 Uiso 1 1 calc R U . . .
Cl1 Cl 0.60277(12) 0.25918(12) 0.84141(5) 0.0789(4) Uani 1 1 d . . . . .
Cl2 Cl 0.55230(8) 0.38423(8) 0.92436(4) 0.0586(3) Uani 1 1 d . . . . .
C37 C 0.5230(4) 0.3538(3) 0.86024(18) 0.0601(12) Uani 1 1 d . . . . .
H37A H 0.446538 0.335390 0.854456 0.072 Uiso 1 1 calc R U . . .
H37B H 0.534446 0.410755 0.839218 0.072 Uiso 1 1 calc R U . . .
Cl5 Cl -0.00424(8) 0.67721(9) 0.47348(4) 0.0563(3) Uani 1 1 d . . . . .
Cl6 Cl 0.16593(10) 0.82196(8) 0.48370(4) 0.0572(3) Uani 1 1 d . . . . .
C39 C 0.1298(3) 0.7046(3) 0.46293(14) 0.0439(9) Uani 1 1 d . . . . .
H39A H 0.138631 0.699131 0.426514 0.053 Uiso 1 1 calc R U . . .
H39B H 0.178404 0.657659 0.481004 0.053 Uiso 1 1 calc R U . . .

loop_
_atom_site_aniso_label
_atom_site_aniso_U_11
_atom_site_aniso_U_22
_atom_site_aniso_U_33
_atom_site_aniso_U_23
_atom_site_aniso_U_13
_atom_site_aniso_U_12
Fe1 0.0185(2) 0.0239(2) 0.0183(2) 0.00106(18) 0.00266(15) 0.00054(18)
O1 0.0266(10) 0.0345(12) 0.0294(11) 0.0044(9) -0.0025(8) 0.0023(9)
O2 0.0377(12) 0.0318(12) 0.0214(10) 0.0010(9) 0.0063(9) -0.0042(10)
O3 0.0235(10) 0.0380(12) 0.0338(11) -0.0084(10) 0.0010(9) 0.0061(9)
O4 0.0440(14) 0.0235(11) 0.0542(15) 0.0054(11) -0.0003(11) -0.0024(10)
O5 0.0255(10) 0.0349(12) 0.0410(13) 0.0037(10) 0.0020(9) -0.0018(9)
O6 0.0342(12) 0.0294(12) 0.0436(13) 0.0018(10) 0.0053(10) 0.0032(10)
O7 0.0482(15) 0.0564(17) 0.0304(12) 0.0054(12) -0.0001(10) 0.0263(13)
O8 0.0209(10) 0.0429(13) 0.0338(11) -0.0112(10) 0.0058(8) -0.0066(9)
O9 0.0271(10) 0.0353(12) 0.0271(11) -0.0097(9) 0.0097(8) -0.0050(9)
O10 0.0251(10) 0.0250(10) 0.0226(10) 0.0003(8) 0.0039(8) 0.0001(8)
N1 0.0216(11) 0.0277(13) 0.0204(11) 0.0014(10) 0.0010(9) -0.0009(10)
N2 0.0210(11) 0.0273(12) 0.0212(11) 0.0003(10) 0.0014(9) -0.0018(10)
N3 0.0222(11) 0.0251(12) 0.0234(12) 0.0027(10) 0.0039(9) 0.0015(10)
N4 0.0213(11) 0.0242(12) 0.0202(11) -0.0026(9) 0.0016(9) 0.0018(9)
N5 0.0353(14) 0.0266(14) 0.0349(14) -0.0013(11) 0.0048(11) -0.0029(11)
C1 0.0247(14) 0.0306(16) 0.0234(14) -0.0013(12) -0.0015(11) -0.0039(12)
C2 0.0205(13) 0.0336(16) 0.0267(15) 0.0003(13) -0.0026(11) -0.0016(12)
C3 0.0263(14) 0.0275(15) 0.0292(15) 0.0036(12) 0.0080(12) -0.0054(12)
C4 0.0272(14) 0.0256(15) 0.0251(14) 0.0034(12) 0.0071(11) -0.0025(12)
C5 0.0257(14) 0.0247(14) 0.0258(14) -0.0023(12) 0.0036(11) 0.0003(12)
C6 0.0248(14) 0.0280(15) 0.0234(14) -0.0053(12) 0.0020(11) 0.0000(12)
C7 0.0248(13) 0.0247(14) 0.0178(13) -0.0021(11) 0.0011(10) 0.0057(11)
C8 0.0274(14) 0.0301(15) 0.0163(12) -0.0021(11) 0.0032(10) -0.0004(12)
C9 0.0288(15) 0.0291(16) 0.0264(15) 0.0011(12) 0.0024(12) 0.0013(13)
C10 0.0394(17) 0.0228(15) 0.0282(15) 0.0027(12) 0.0006(13) -0.0005(13)
C11 0.0336(16) 0.0304(16) 0.0289(15) 0.0005(13) 0.0016(12) -0.0061(13)
C12 0.0247(14) 0.0322(16) 0.0237(14) -0.0020(12) 0.0013(11) -0.0020(12)
C13 0.0259(14) 0.0281(15) 0.0199(13) -0.0013(11) 0.0012(11) 0.0012(12)
C14 0.053(2) 0.0283(19) 0.071(3) 0.0076(19) -0.005(2) -0.0095(17)
C15 0.0269(15) 0.0364(19) 0.048(2) 0.0048(16) -0.0054(14) 0.0008(14)
C16 0.0198(13) 0.0331(16) 0.0204(13) -0.0006(12) 0.0040(10) -0.0023(12)
C17 0.0186(12) 0.0318(16) 0.0248(14) 0.0034(12) 0.0063(10) 0.0028(12)
C18 0.0223(13) 0.0287(16) 0.0259(14) 0.0030(12) 0.0059(11) 0.0010(12)
C19 0.0255(14) 0.0275(15) 0.0358(16) -0.0027(13) 0.0100(12) 0.0031(12)
C20 0.0347(17) 0.0358(18) 0.0364(17) 0.0067(14) 0.0119(14) 0.0168(14)
C21 0.0304(16) 0.0425(19) 0.0268(15) 0.0058(14) 0.0076(12) 0.0165(14)
C22 0.0264(14) 0.0414(18) 0.0236(14) 0.0022(13) 0.0060(11) 0.0063(13)
C23 0.0293(16) 0.0370(18) 0.046(2) -0.0071(16) -0.0001(14) 0.0009(14)
C24 0.050(2) 0.067(3) 0.0259(17) -0.0047(17) -0.0029(15) 0.025(2)
C25 0.0219(13) 0.0230(14) 0.0258(14) -0.0002(12) 0.0005(11) 0.0018(11)
C26 0.0240(13) 0.0252(14) 0.0215(13) 0.0015(12) 0.0006(10) 0.0022(11)
C27 0.0246(14) 0.0259(14) 0.0230(14) 0.0007(12) 0.0045(11) 0.0018(12)
C28 0.0206(13) 0.0286(15) 0.0285(15) -0.0025(12) 0.0004(11) -0.0024(12)
C29 0.0244(14) 0.0299(16) 0.0253(14) -0.0051(12) 0.0029(11) 0.0003(12)
C30 0.0223(13) 0.0266(15) 0.0247(14) -0.0002(12) 0.0054(11) -0.0005(12)
C31 0.0215(13) 0.0265(15) 0.0258(14) -0.0005(12) 0.0024(11) -0.0008(12)
C32 0.0259(15) 0.0418(19) 0.0380(17) -0.0132(15) 0.0070(13) -0.0048(14)
C33 0.0332(16) 0.0326(17) 0.0258(15) -0.0065(13) 0.0071(12) -0.0042(13)
C34 0.0326(15) 0.0261(15) 0.0206(13) -0.0025(12) 0.0067(11) 0.0009(12)
C35 0.047(2) 0.040(2) 0.073(3) -0.005(2) -0.022(2) -0.0074(18)
C36 0.065(3) 0.0225(16) 0.047(2) -0.0026(15) 0.0154(18) 0.0040(16)
Cl3 0.0455(5) 0.0581(6) 0.0590(6) -0.0153(5) 0.0083(4) -0.0068(4)
Cl4 0.0466(5) 0.0543(6) 0.0913(9) -0.0117(6) -0.0049(5) -0.0022(5)
C38 0.046(2) 0.045(2) 0.045(2) -0.0069(17) 0.0094(17) 0.0024(17)
Cl1 0.0800(9) 0.1008(11) 0.0540(7) 0.0063(7) -0.0044(6) 0.0134(8)
Cl2 0.0446(5) 0.0636(7) 0.0680(7) 0.0159(5) 0.0069(5) 0.0088(5)
C37 0.045(2) 0.060(3) 0.071(3) 0.027(2) -0.014(2) -0.012(2)
Cl5 0.0406(5) 0.0785(8) 0.0498(5) 0.0026(5) 0.0043(4) 0.0086(5)
Cl6 0.0745(7) 0.0559(6) 0.0420(5) 0.0057(4) 0.0096(5) 0.0045(5)
C39 0.0419(19) 0.057(2) 0.0333(18) 0.0012(17) 0.0053(15) 0.0131(18)

loop_
_atom_type_symbol
_atom_type_description
_atom_type_scat_dispersion_real
_atom_type_scat_dispersion_imag
_atom_type_scat_source
C C 0.0181 0.0091 'International Tables Vol C Tables 4.2.6.8 and 6.1.1.4'
H H 0.0000 0.0000 'International Tables Vol C Tables 4.2.6.8 and 6.1.1.4'
Cl Cl 0.3639 0.7018 'International Tables Vol C Tables 4.2.6.8 and 6.1.1.4'
Fe Fe -1.1336 3.1974 'International Tables Vol C Tables 4.2.6.8 and 6.1.1.4'
N N 0.0311 0.0180 'International Tables Vol C Tables 4.2.6.8 and 6.1.1.4'
O O 0.0492 0.0322 'International Tables Vol C Tables 4.2.6.8 and 6.1.1.4'

loop_
_geom_angle_atom_site_label_1
_geom_angle_atom_site_label_2
_geom_angle_atom_site_label_3
_geom_angle
_geom_angle_site_symmetry_1
_geom_angle_site_symmetry_3
_geom_angle_publ_flag
O10 Fe1 N1 176.64(8) . . ?
O10 Fe1 N2 103.28(9) . . ?
O10 Fe1 N3 98.36(9) . . ?
O10 Fe1 N4 100.43(9) . . ?
N2 Fe1 N1 79.65(9) . . ?
N3 Fe1 N1 78.77(9) . . ?
N3 Fe1 N2 116.29(10) . . ?
N3 Fe1 N4 114.29(10) . . ?
N4 Fe1 N1 79.35(9) . . ?
N4 Fe1 N2 119.25(10) . . ?
C10 O4 C14 117.3(3) . . ?
C12 O5 C15 117.7(2) . . ?
C19 O6 C23 117.1(3) . . ?
C21 O7 C24 117.5(3) . . ?
C28 O8 C32 117.2(2) . . ?
C30 O9 C33 117.6(2) . . ?
C34 O10 Fe1 134.2(2) . . ?
C1 N1 Fe1 106.26(18) . . ?
C3 N1 Fe1 106.66(18) . . ?
C3 N1 C1 112.6(2) . . ?
C3 N1 C5 112.0(2) . . ?
C5 N1 Fe1 106.88(17) . . ?
C5 N1 C1 112.0(2) . . ?
C2 N2 Fe1 109.23(18) . . ?
C7 N2 Fe1 135.4(2) . . ?
C7 N2 C2 114.9(2) . . ?
C4 N3 Fe1 110.45(17) . . ?
C16 N3 Fe1 132.0(2) . . ?
C16 N3 C4 116.0(2) . . ?
C6 N4 Fe1 108.53(17) . . ?
C25 N4 Fe1 136.4(2) . . ?
C25 N4 C6 115.0(2) . . ?
C34 N5 C35 120.9(3) . . ?
C34 N5 C36 121.5(3) . . ?
C36 N5 C35 117.5(3) . . ?
N1 C1 H1A 109.9 . . ?
N1 C1 H1B 109.9 . . ?
N1 C1 C2 108.8(2) . . ?
H1A C1 H1B 108.3 . . ?
C2 C1 H1A 109.9 . . ?
C2 C1 H1B 109.9 . . ?
N2 C2 C1 107.2(2) . . ?
N2 C2 H2A 110.3 . . ?
N2 C2 H2B 110.3 . . ?
C1 C2 H2A 110.3 . . ?
C1 C2 H2B 110.3 . . ?
H2A C2 H2B 108.5 . . ?
N1 C3 H3A 110.0 . . ?
N1 C3 H3B 110.0 . . ?
N1 C3 C4 108.7(2) . . ?
H3A C3 H3B 108.3 . . ?
C4 C3 H3A 110.0 . . ?
C4 C3 H3B 110.0 . . ?
N3 C4 C3 105.8(2) . . ?
N3 C4 H4A 110.6 . . ?
N3 C4 H4B 110.6 . . ?
C3 C4 H4A 110.6 . . ?
C3 C4 H4B 110.6 . . ?
H4A C4 H4B 108.7 . . ?
N1 C5 H5A 110.1 . . ?
N1 C5 H5B 110.1 . . ?
N1 C5 C6 108.2(2) . . ?
H5A C5 H5B 108.4 . . ?
C6 C5 H5A 110.1 . . ?
C6 C5 H5B 110.1 . . ?
N4 C6 C5 107.3(2) . . ?
N4 C6 H6A 110.3 . . ?
N4 C6 H6B 110.3 . . ?
C5 C6 H6A 110.3 . . ?
C5 C6 H6B 110.3 . . ?
H6A C6 H6B 108.5 . . ?
O1 C7 N2 124.0(3) . . ?
O1 C7 C8 117.8(3) . . ?
N2 C7 C8 118.3(2) . . ?
C9 C8 C7 116.8(3) . . ?
C9 C8 C13 121.1(3) . . ?
C13 C8 C7 122.1(3) . . ?
C8 C9 H9 120.3 . . ?
C8 C9 C10 119.3(3) . . ?
C10 C9 H9 120.3 . . ?
O4 C10 C9 115.5(3) . . ?
O4 C10 C11 124.1(3) . . ?
C11 C10 C9 120.4(3) . . ?
C10 C11 H11 120.2 . . ?
C10 C11 C12 119.5(3) . . ?
C12 C11 H11 120.2 . . ?
O5 C12 C11 114.5(3) . . ?
O5 C12 C13 124.4(3) . . ?
C11 C12 C13 121.1(3) . . ?
C8 C13 C12 118.4(3) . . ?
C8 C13 H13 120.8 . . ?
C12 C13 H13 120.8 . . ?
O4 C14 H14A 109.5 . . ?
O4 C14 H14B 109.5 . . ?
O4 C14 H14C 109.5 . . ?
H14A C14 H14B 109.5 . . ?
H14A C14 H14C 109.5 . . ?
H14B C14 H14C 109.5 . . ?
O5 C15 H15A 109.5 . . ?
O5 C15 H15B 109.5 . . ?
O5 C15 H15C 109.5 . . ?
H15A C15 H15B 109.5 . . ?
H15A C15 H15C 109.5 . . ?
H15B C15 H15C 109.5 . . ?
O2 C16 N3 124.5(3) . . ?
O2 C16 C17 118.2(3) . . ?
N3 C16 C17 117.3(2) . . ?
C18 C17 C16 119.0(3) . . ?
C22 C17 C16 119.8(3) . . ?
C22 C17 C18 121.1(3) . . ?
C17 C18 H18 120.6 . . ?
C19 C18 C17 118.9(3) . . ?
C19 C18 H18 120.6 . . ?
O6 C19 C18 124.7(3) . . ?
O6 C19 C20 114.4(3) . . ?
C18 C19 C20 120.9(3) . . ?
C19 C20 H20 120.3 . . ?
C21 C20 C19 119.4(3) . . ?
C21 C20 H20 120.3 . . ?
O7 C21 C20 115.0(3) . . ?
O7 C21 C22 124.0(3) . . ?
C20 C21 C22 121.0(3) . . ?
C17 C22 H22 120.6 . . ?
C21 C22 C17 118.7(3) . . ?
C21 C22 H22 120.6 . . ?
O6 C23 H23A 109.5 . . ?
O6 C23 H23B 109.5 . . ?
O6 C23 H23C 109.5 . . ?
H23A C23 H23B 109.5 . . ?
H23A C23 H23C 109.5 . . ?
H23B C23 H23C 109.5 . . ?
O7 C24 H24A 109.5 . . ?
O7 C24 H24B 109.5 . . ?
O7 C24 H24C 109.5 . . ?
H24A C24 H24B 109.5 . . ?
H24A C24 H24C 109.5 . . ?
H24B C24 H24C 109.5 . . ?
O3 C25 N4 123.6(3) . . ?
O3 C25 C26 117.4(3) . . ?
N4 C25 C26 119.0(2) . . ?
C27 C26 C25 118.1(2) . . ?
C31 C26 C25 122.0(3) . . ?
C31 C26 C27 119.8(3) . . ?
C26 C27 H27 120.2 . . ?
C28 C27 C26 119.6(3) . . ?
C28 C27 H27 120.2 . . ?
O8 C28 C27 125.0(3) . . ?
O8 C28 C29 114.1(3) . . ?
C27 C28 C29 120.9(3) . . ?
C28 C29 H29 120.5 . . ?
C30 C29 C28 119.0(3) . . ?
C30 C29 H29 120.5 . . ?
O9 C30 C29 124.2(3) . . ?
O9 C30 C31 115.0(3) . . ?
C29 C30 C31 120.9(3) . . ?
C26 C31 C30 119.8(3) . . ?
C26 C31 H31 120.1 . . ?
C30 C31 H31 120.1 . . ?
O8 C32 H32A 109.5 . . ?
O8 C32 H32B 109.5 . . ?
O8 C32 H32C 109.5 . . ?
H32A C32 H32B 109.5 . . ?
H32A C32 H32C 109.5 . . ?
H32B C32 H32C 109.5 . . ?
O9 C33 H33A 109.5 . . ?
O9 C33 H33B 109.5 . . ?
O9 C33 H33C 109.5 . . ?
H33A C33 H33B 109.5 . . ?
H33A C33 H33C 109.5 . . ?
H33B C33 H33C 109.5 . . ?
O10 C34 N5 124.6(3) . . ?
O10 C34 H34 117.7 . . ?
N5 C34 H34 117.7 . . ?
N5 C35 H35A 109.5 . . ?
N5 C35 H35B 109.5 . . ?
N5 C35 H35C 109.5 . . ?
H35A C35 H35B 109.5 . . ?
H35A C35 H35C 109.5 . . ?
H35B C35 H35C 109.5 . . ?
N5 C36 H36A 109.5 . . ?
N5 C36 H36B 109.5 . . ?
N5 C36 H36C 109.5 . . ?
H36A C36 H36B 109.5 . . ?
H36A C36 H36C 109.5 . . ?
H36B C36 H36C 109.5 . . ?
Cl3 C38 Cl4 110.8(2) . . ?
Cl3 C38 H38A 109.5 . . ?
Cl3 C38 H38B 109.5 . . ?
Cl4 C38 H38A 109.5 . . ?
Cl4 C38 H38B 109.5 . . ?
H38A C38 H38B 108.1 . . ?
Cl1 C37 Cl2 112.5(2) . . ?
Cl1 C37 H37A 109.1 . . ?
Cl1 C37 H37B 109.1 . . ?
Cl2 C37 H37A 109.1 . . ?
Cl2 C37 H37B 109.1 . . ?
H37A C37 H37B 107.8 . . ?
Cl5 C39 Cl6 111.7(2) . . ?
Cl5 C39 H39A 109.3 . . ?
Cl5 C39 H39B 109.3 . . ?
Cl6 C39 H39A 109.3 . . ?
Cl6 C39 H39B 109.3 . . ?
H39A C39 H39B 107.9 . . ?

loop_
_geom_bond_atom_site_label_1
_geom_bond_atom_site_label_2
_geom_bond_distance
_geom_bond_site_symmetry_2
_geom_bond_publ_flag
Fe1 O10 1.985(2) . ?
Fe1 N1 2.290(3) . ?
Fe1 N2 2.013(2) . ?
Fe1 N3 1.998(2) . ?
Fe1 N4 2.004(2) . ?
O1 C7 1.243(3) . ?
O2 C16 1.248(3) . ?
O3 C25 1.249(4) . ?
O4 C10 1.370(4) . ?
O4 C14 1.433(4) . ?
O5 C12 1.364(4) . ?
O5 C15 1.418(4) . ?
O6 C19 1.374(4) . ?
O6 C23 1.435(4) . ?
O7 C21 1.374(4) . ?
O7 C24 1.445(5) . ?
O8 C28 1.374(3) . ?
O8 C32 1.427(4) . ?
O9 C30 1.365(3) . ?
O9 C33 1.425(4) . ?
O10 C34 1.254(4) . ?
N1 C1 1.480(4) . ?
N1 C3 1.476(4) . ?
N1 C5 1.478(4) . ?
N2 C2 1.480(4) . ?
N2 C7 1.352(4) . ?
N3 C4 1.476(4) . ?
N3 C16 1.343(4) . ?
N4 C6 1.479(4) . ?
N4 C25 1.353(4) . ?
N5 C34 1.306(4) . ?
N5 C35 1.453(5) . ?
N5 C36 1.450(4) . ?
C1 H1A 0.9900 . ?
C1 H1B 0.9900 . ?
C1 C2 1.513(4) . ?
C2 H2A 0.9900 . ?
C2 H2B 0.9900 . ?
C3 H3A 0.9900 . ?
C3 H3B 0.9900 . ?
C3 C4 1.517(4) . ?
C4 H4A 0.9900 . ?
C4 H4B 0.9900 . ?
C5 H5A 0.9900 . ?
C5 H5B 0.9900 . ?
C5 C6 1.519(4) . ?
C6 H6A 0.9900 . ?
C6 H6B 0.9900 . ?
C7 C8 1.504(4) . ?
C8 C9 1.389(4) . ?
C8 C13 1.393(4) . ?
C9 H9 0.9500 . ?
C9 C10 1.404(4) . ?
C10 C11 1.379(5) . ?
C11 H11 0.9500 . ?
C11 C12 1.392(4) . ?
C12 C13 1.399(4) . ?
C13 H13 0.9500 . ?
C14 H14A 0.9800 . ?
C14 H14B 0.9800 . ?
C14 H14C 0.9800 . ?
C15 H15A 0.9800 . ?
C15 H15B 0.9800 . ?
C15 H15C 0.9800 . ?
C16 C17 1.497(4) . ?
C17 C18 1.400(4) . ?
C17 C22 1.394(4) . ?
C18 H18 0.9500 . ?
C18 C19 1.383(4) . ?
C19 C20 1.392(5) . ?
C20 H20 0.9500 . ?
C20 C21 1.388(5) . ?
C21 C22 1.390(5) . ?
C22 H22 0.9500 . ?
C23 H23A 0.9800 . ?
C23 H23B 0.9800 . ?
C23 H23C 0.9800 . ?
C24 H24A 0.9800 . ?
C24 H24B 0.9800 . ?
C24 H24C 0.9800 . ?
C25 C26 1.498(4) . ?
C26 C27 1.403(4) . ?
C26 C31 1.390(4) . ?
C27 H27 0.9500 . ?
C27 C28 1.377(4) . ?
C28 C29 1.408(4) . ?
C29 H29 0.9500 . ?
C29 C30 1.378(4) . ?
C30 C31 1.394(4) . ?
C31 H31 0.9500 . ?
C32 H32A 0.9800 . ?
C32 H32B 0.9800 . ?
C32 H32C 0.9800 . ?
C33 H33A 0.9800 . ?
C33 H33B 0.9800 . ?
C33 H33C 0.9800 . ?
C34 H34 0.9500 . ?
C35 H35A 0.9800 . ?
C35 H35B 0.9800 . ?
C35 H35C 0.9800 . ?
C36 H36A 0.9800 . ?
C36 H36B 0.9800 . ?
C36 H36C 0.9800 . ?
Cl3 C38 1.760(4) . ?
Cl4 C38 1.769(4) . ?
C38 H38A 0.9900 . ?
C38 H38B 0.9900 . ?
Cl1 C37 1.755(5) . ?
Cl2 C37 1.768(5) . ?
C37 H37A 0.9900 . ?
C37 H37B 0.9900 . ?
Cl5 C39 1.767(4) . ?
Cl6 C39 1.773(4) . ?
C39 H39A 0.9900 . ?
C39 H39B 0.9900 . ?

loop_
_geom_torsion_atom_site_label_1
_geom_torsion_atom_site_label_2
_geom_torsion_atom_site_label_3
_geom_torsion_atom_site_label_4
_geom_torsion
_geom_torsion_site_symmetry_1
_geom_torsion_site_symmetry_2
_geom_torsion_site_symmetry_3
_geom_torsion_site_symmetry_4
_geom_torsion_publ_flag
Fe1 O10 C34 N5 175.3(2) . . . . ?
Fe1 N1 C1 C2 -29.5(3) . . . . ?
Fe1 N1 C3 C4 -29.2(3) . . . . ?
Fe1 N1 C5 C6 -26.6(3) . . . . ?
Fe1 N2 C2 C1 -56.0(3) . . . . ?
Fe1 N2 C7 O1 -163.7(2) . . . . ?
Fe1 N2 C7 C8 16.2(4) . . . . ?
Fe1 N3 C4 C3 -57.2(2) . . . . ?
Fe1 N3 C16 O2 -151.9(2) . . . . ?
Fe1 N3 C16 C17 30.8(4) . . . . ?
Fe1 N4 C6 C5 -58.1(3) . . . . ?
Fe1 N4 C25 O3 -171.3(2) . . . . ?
Fe1 N4 C25 C26 8.1(4) . . . . ?
O1 C7 C8 C9 38.2(4) . . . . ?
O1 C7 C8 C13 -140.6(3) . . . . ?
O2 C16 C17 C18 41.8(4) . . . . ?
O2 C16 C17 C22 -133.9(3) . . . . ?
O3 C25 C26 C27 32.5(4) . . . . ?
O3 C25 C26 C31 -143.2(3) . . . . ?
O4 C10 C11 C12 -179.8(3) . . . . ?
O5 C12 C13 C8 -174.5(3) . . . . ?
O6 C19 C20 C21 -178.5(3) . . . . ?
O7 C21 C22 C17 -177.9(3) . . . . ?
O8 C28 C29 C30 -178.8(3) . . . . ?
O9 C30 C31 C26 177.1(3) . . . . ?
N1 C1 C2 N2 56.1(3) . . . . ?
N1 C3 C4 N3 55.7(3) . . . . ?
N1 C5 C6 N4 55.2(3) . . . . ?
N2 C7 C8 C9 -141.8(3) . . . . ?
N2 C7 C8 C13 39.5(4) . . . . ?
N3 C16 C17 C18 -140.7(3) . . . . ?
N3 C16 C17 C22 43.5(4) . . . . ?
N4 C25 C26 C27 -146.9(3) . . . . ?
N4 C25 C26 C31 37.4(4) . . . . ?
C1 N1 C3 C4 -145.4(3) . . . . ?
C1 N1 C5 C6 89.3(3) . . . . ?
C2 N2 C7 O1 8.3(4) . . . . ?
C2 N2 C7 C8 -171.8(2) . . . . ?
C3 N1 C1 C2 86.9(3) . . . . ?
C3 N1 C5 C6 -143.1(2) . . . . ?
C4 N3 C16 O2 12.3(4) . . . . ?
C4 N3 C16 C17 -165.0(2) . . . . ?
C5 N1 C1 C2 -145.8(2) . . . . ?
C5 N1 C3 C4 87.4(3) . . . . ?
C6 N4 C25 O3 9.2(4) . . . . ?
C6 N4 C25 C26 -171.4(2) . . . . ?
C7 N2 C2 C1 130.0(3) . . . . ?
C7 C8 C9 C10 178.6(3) . . . . ?
C7 C8 C13 C12 178.3(3) . . . . ?
C8 C9 C10 O4 -177.3(3) . . . . ?
C8 C9 C10 C11 2.9(5) . . . . ?
C9 C8 C13 C12 -0.4(4) . . . . ?
C9 C10 C11 C12 0.0(5) . . . . ?
C10 C11 C12 O5 174.9(3) . . . . ?
C10 C11 C12 C13 -3.1(5) . . . . ?
C11 C12 C13 C8 3.3(4) . . . . ?
C13 C8 C9 C10 -2.7(4) . . . . ?
C14 O4 C10 C9 175.6(3) . . . . ?
C14 O4 C10 C11 -4.6(5) . . . . ?
C15 O5 C12 C11 165.9(3) . . . . ?
C15 O5 C12 C13 -16.2(4) . . . . ?
C16 N3 C4 C3 135.3(3) . . . . ?
C16 C17 C18 C19 -177.5(3) . . . . ?
C16 C17 C22 C21 176.2(3) . . . . ?
C17 C18 C19 O6 179.9(3) . . . . ?
C17 C18 C19 C20 1.4(4) . . . . ?
C18 C17 C22 C21 0.5(4) . . . . ?
C18 C19 C20 C21 0.2(5) . . . . ?
C19 C20 C21 O7 177.6(3) . . . . ?
C19 C20 C21 C22 -1.5(5) . . . . ?
C20 C21 C22 C17 1.1(5) . . . . ?
C22 C17 C18 C19 -1.8(4) . . . . ?
C23 O6 C19 C18 -2.0(4) . . . . ?
C23 O6 C19 C20 176.6(3) . . . . ?
C24 O7 C21 C20 -169.6(3) . . . . ?
C24 O7 C21 C22 9.5(5) . . . . ?
C25 N4 C6 C5 121.5(3) . . . . ?
C25 C26 C27 C28 -176.2(3) . . . . ?
C25 C26 C31 C30 177.6(3) . . . . ?
C26 C27 C28 O8 178.5(3) . . . . ?
C26 C27 C28 C29 -0.8(5) . . . . ?
C27 C26 C31 C30 2.0(4) . . . . ?
C27 C28 C29 C30 0.6(5) . . . . ?
C28 C29 C30 O9 -178.3(3) . . . . ?
C28 C29 C30 C31 1.0(5) . . . . ?
C29 C30 C31 C26 -2.3(5) . . . . ?
C31 C26 C27 C28 -0.4(4) . . . . ?
C32 O8 C28 C27 -2.4(5) . . . . ?
C32 O8 C28 C29 176.9(3) . . . . ?
C33 O9 C30 C29 -1.0(4) . . . . ?
C33 O9 C30 C31 179.7(3) . . . . ?
C35 N5 C34 O10 -5.1(5) . . . . ?
C36 N5 C34 O10 178.8(3) . . . . ?
